data_2208928
loop_
_publ_author_name
'Li,  Qing-Xiang'
'Shen, Yun-Jun'
'Du, Ying'
'Wang, Zhi-Hua'

_publ_section_title
;
 1,4-Bis(1<i>H</i>-benzimidazol-2-ylmethyl)-1,4,7-triazacyclononane
 4.5-hydrate
;
_journal_coeditor_code KP2007
_journal_issue 5
_journal_name_full 'Acta Crystallographica Section E'
_journal_page_first o1682
_journal_page_last o1684
_journal_paper_doi 10.1107/S1600536806011305
_journal_volume 62
_journal_year 2006
_chemical_formula_iupac 'C22 H27 N7, 4.5H2 O'
_chemical_formula_moiety 'C22 H27 N7, 4.5H2 O'
_chemical_formula_sum 'C22 H36 N7 O4.5'
_chemical_formula_weight 470.58
_chemical_name_systematic
;
1,4-Bis(1H-benzimidazol-2-ylmethyl)-1,4,7-triazacyclonone 4.5-hydrate
;
_space_group_IT_number 14
_symmetry_cell_setting monoclinic
_symmetry_space_group_name_Hall '-P 2ybc'
_symmetry_space_group_name_H-M 'P 1 21/c 1'
_atom_sites_solution_hydrogens geom
_atom_sites_solution_primary direct
_atom_sites_solution_secondary difmap
_audit_creation_method SHELXL-97
_cell_angle_alpha 90.00
_cell_angle_beta 91.2610(10)
_cell_angle_gamma 90.00
_cell_formula_units_Z 8
_cell_length_a 7.4815(5)
_cell_length_b 21.5452(14)
_cell_length_c 37.968(3)
_cell_measurement_reflns_used 6376
_cell_measurement_temperature 294(2)
_cell_measurement_theta_max 25.22
_cell_measurement_theta_min 2.15
_cell_volume 6118.6(7)
_computing_cell_refinement SMART
_computing_data_collection 'SMART (Bruker, 2000)'
_computing_data_reduction 'SAINT (Bruker, 2000)'
_computing_molecular_graphics SHELXTL
_computing_publication_material SHELXTL
_computing_structure_refinement SHELXTL
_computing_structure_solution 'SHELXTL (Bruker, 2000)'
_diffrn_ambient_temperature 294(2)
_diffrn_measured_fraction_theta_full 1.000
_diffrn_measured_fraction_theta_max 1.000
_diffrn_measurement_device_type 'Bruker SMART APEX CCD area-detector'
_diffrn_measurement_method '\f annd \w'
_diffrn_radiation_monochromator graphite
_diffrn_radiation_source 'sealed tube'
_diffrn_radiation_type MoK\a
_diffrn_radiation_wavelength 0.71073
_diffrn_reflns_av_R_equivalents 0.0641
_diffrn_reflns_av_sigmaI/netI 0.0657
_diffrn_reflns_limit_h_max 9
_diffrn_reflns_limit_h_min -9
_diffrn_reflns_limit_k_max 26
_diffrn_reflns_limit_k_min -26
_diffrn_reflns_limit_l_max 46
_diffrn_reflns_limit_l_min -46
_diffrn_reflns_number 63905
_diffrn_reflns_theta_full 26.00
_diffrn_reflns_theta_max 26.00
_diffrn_reflns_theta_min 1.07
_diffrn_standards_decay_% 0
_exptl_absorpt_coefficient_mu 0.073
_exptl_absorpt_correction_T_max 0.98
_exptl_absorpt_correction_T_min 0.97
_exptl_absorpt_correction_type multi-scan
_exptl_absorpt_process_details '(SADABS; Bruker, 2000)'
_exptl_crystal_colour yellow
_exptl_crystal_density_diffrn 1.022
_exptl_crystal_density_method 'not measured'
_exptl_crystal_description block
_exptl_crystal_F_000 2024
_exptl_crystal_size_max 0.30
_exptl_crystal_size_mid 0.26
_exptl_crystal_size_min 0.24
_refine_diff_density_max 0.377
_refine_diff_density_min -0.275
_refine_ls_extinction_method none
_refine_ls_goodness_of_fit_ref 0.964
_refine_ls_hydrogen_treatment constr
_refine_ls_matrix_type full
_refine_ls_number_parameters 658
_refine_ls_number_reflns 12024
_refine_ls_number_restraints 0
_refine_ls_restrained_S_all 0.964
_refine_ls_R_factor_all 0.1097
_refine_ls_R_factor_gt 0.0662
_refine_ls_shift/su_max 0.000
_refine_ls_shift/su_mean 0.000
_refine_ls_structure_factor_coef Fsqd
_refine_ls_weighting_details 'calc w=1/[\s^2^(Fo^2^)+(0.05P)^2^+1.22P] where P=(Fo^2^+2Fc^2^)/3'
_refine_ls_weighting_scheme calc
_refine_ls_wR_factor_gt 0.1331
_refine_ls_wR_factor_ref 0.1423
_reflns_number_gt 7076
_reflns_number_total 12024
_reflns_threshold_expression I>2\s(I)
_cod_data_source_file kp2007.cif
_cod_data_source_block I
_cod_original_cell_volume 6118.5(7)
_cod_original_sg_symbol_H-M 'P 21/c'
_cod_database_code 2208928
_cod_database_fobs_code 2208928

loop_
_symmetry_equiv_pos_as_xyz
'x, y, z'
'-x, y+1/2, -z+1/2'
'-x, -y, -z'
'x, -y-1/2, z-1/2'

loop_
_atom_site_type_symbol
_atom_site_label
_atom_site_fract_x
_atom_site_fract_y
_atom_site_fract_z
_atom_site_U_iso_or_equiv
_atom_site_adp_type
_atom_site_calc_flag
_atom_site_refinement_flags
_atom_site_occupancy
C C1 0.1859(3) 0.33911(11) 0.65638(6) 0.0523(6) Uani d . 1
H H1A 0.1572 0.3824 0.6606 0.063 Uiso calc R 1
H H1B 0.0769 0.3151 0.6584 0.063 Uiso calc R 1
C C2 0.2568(3) 0.33196(10) 0.61995(6) 0.0487(5) Uani d . 1
H H2A 0.3490 0.3627 0.6159 0.058 Uiso calc R 1
H H2B 0.1613 0.3382 0.6026 0.058 Uiso calc R 1
C C3 0.1928(3) 0.21736(10) 0.61558(6) 0.0520(6) Uani d . 1
H H3A 0.1724 0.2030 0.5916 0.062 Uiso calc R 1
H H3B 0.0810 0.2331 0.6244 0.062 Uiso calc R 1
C C4 0.2606(3) 0.16459(11) 0.63855(6) 0.0550(6) Uani d . 1
H H4A 0.1645 0.1351 0.6419 0.066 Uiso calc R 1
H H4B 0.3562 0.1433 0.6266 0.066 Uiso calc R 1
C C5 0.1938(3) 0.21461(10) 0.69520(6) 0.0504(5) Uani d . 1
H H5A 0.1702 0.1871 0.7148 0.060 Uiso calc R 1
H H5B 0.0828 0.2201 0.6819 0.060 Uiso calc R 1
C C6 0.2559(3) 0.27699(10) 0.70935(6) 0.0495(5) Uani d . 1
H H6A 0.1580 0.2965 0.7215 0.059 Uiso calc R 1
H H6B 0.3523 0.2703 0.7264 0.059 Uiso calc R 1
C C7 0.4474(3) 0.36577(11) 0.69455(6) 0.0569(6) Uani d . 1
H H7A 0.5061 0.3823 0.6741 0.068 Uiso calc R 1
H H7B 0.5381 0.3459 0.7093 0.068 Uiso calc R 1
C C8 0.3685(3) 0.41820(10) 0.71449(6) 0.0515(5) Uani d . 1
C C9 0.2640(3) 0.51055(10) 0.72740(6) 0.0466(5) Uani d . 1
C C10 0.1989(3) 0.57269(12) 0.72770(7) 0.0630(6) Uani d . 1
H H10 0.1891 0.5963 0.7072 0.076 Uiso calc R 1
C C11 0.1520(3) 0.59554(11) 0.75964(6) 0.0577(6) Uani d . 1
H H11 0.1162 0.6368 0.7610 0.069 Uiso calc R 1
C C12 0.1551(3) 0.56078(11) 0.78961(7) 0.0581(6) Uani d . 1
H H12 0.1147 0.5784 0.8103 0.070 Uiso calc R 1
C C13 0.2163(3) 0.50021(11) 0.79030(6) 0.0556(6) Uani d . 1
H H13 0.2195 0.4772 0.8110 0.067 Uiso calc R 1
C C14 0.2723(3) 0.47548(10) 0.75896(6) 0.0472(5) Uani d . 1
C C15 0.4561(3) 0.14630(10) 0.69067(6) 0.0480(5) Uani d . 1
H H15A 0.5091 0.1692 0.7103 0.058 Uiso calc R 1
H H15B 0.5507 0.1362 0.6746 0.058 Uiso calc R 1
C C16 0.3782(3) 0.08796(10) 0.70411(6) 0.0480(5) Uani d . 1
C C17 0.2759(3) -0.00859(11) 0.70774(6) 0.0531(6) Uani d . 1
C C18 0.2172(3) -0.06970(10) 0.70183(6) 0.0510(5) Uani d . 1
H H18 0.2159 -0.0873 0.6795 0.061 Uiso calc R 1
C C19 0.1633(3) -0.10144(11) 0.72998(6) 0.0503(5) Uani d . 1
H H19 0.1253 -0.1423 0.7273 0.060 Uiso calc R 1
C C20 0.1631(3) -0.07392(11) 0.76367(6) 0.0532(6) Uani d . 1
H H20 0.1251 -0.0982 0.7823 0.064 Uiso calc R 1
C C21 0.2130(3) -0.01611(12) 0.77083(6) 0.0580(6) Uani d . 1
H H21 0.2101 0.0009 0.7933 0.070 Uiso calc R 1
C C22 0.2716(3) 0.01772(11) 0.74090(6) 0.0513(5) Uani d . 1
C C23 0.6629(3) 0.33514(10) 0.40561(5) 0.0486(5) Uani d . 1
H H23A 0.6329 0.3786 0.4085 0.058 Uiso calc R 1
H H23B 0.5556 0.3108 0.4091 0.058 Uiso calc R 1
C C24 0.7323(3) 0.32400(11) 0.36815(6) 0.0580(6) Uani d . 1
H H24A 0.6339 0.3267 0.3512 0.070 Uiso calc R 1
H H24B 0.8193 0.3556 0.3625 0.070 Uiso calc R 1
C C25 0.6911(3) 0.21078(11) 0.36742(6) 0.0560(6) Uani d . 1
H H25A 0.6720 0.1948 0.3438 0.067 Uiso calc R 1
H H25B 0.5769 0.2252 0.3758 0.067 Uiso calc R 1
C C26 0.7600(3) 0.15799(11) 0.39145(6) 0.0521(6) Uani d . 1
H H26A 0.6651 0.1281 0.3950 0.063 Uiso calc R 1
H H26B 0.8581 0.1368 0.3803 0.063 Uiso calc R 1
C C27 0.6860(3) 0.21283(10) 0.44638(6) 0.0511(5) Uani d . 1
H H27A 0.6588 0.1864 0.4662 0.061 Uiso calc R 1
H H27B 0.5775 0.2176 0.4322 0.061 Uiso calc R 1
C C28 0.7457(3) 0.27650(10) 0.46004(5) 0.0465(5) Uani d . 1
H H28A 0.6481 0.2957 0.4724 0.056 Uiso calc R 1
H H28B 0.8448 0.2712 0.4767 0.056 Uiso calc R 1
C C29 0.9279(3) 0.36555(11) 0.44192(6) 0.0562(6) Uani d . 1
H H29A 0.9738 0.3843 0.4207 0.067 Uiso calc R 1
H H29B 1.0279 0.3461 0.4543 0.067 Uiso calc R 1
C C30 0.8569(3) 0.41579(10) 0.46459(6) 0.0487(5) Uani d . 1
C C31 0.7454(3) 0.50426(11) 0.48498(6) 0.0527(6) Uani d . 1
C C32 0.6766(3) 0.56253(11) 0.48858(6) 0.0558(6) Uani d . 1
H H32 0.6518 0.5875 0.4691 0.067 Uiso calc R 1
C C33 0.6457(3) 0.58242(12) 0.52186(6) 0.0545(6) Uani d . 1
H H33 0.5952 0.6213 0.5253 0.065 Uiso calc R 1
C C34 0.6869(3) 0.54686(11) 0.54981(6) 0.0527(6) Uani d . 1
H H34 0.6705 0.5629 0.5723 0.063 Uiso calc R 1
C C35 0.7528(3) 0.48724(11) 0.54654(7) 0.0563(6) Uani d . 1
H H35 0.7731 0.4624 0.5663 0.068 Uiso calc R 1
C C36 0.7866(3) 0.46624(11) 0.51415(6) 0.0555(6) Uani d . 1
C C37 0.9505(3) 0.14493(10) 0.44515(6) 0.0500(5) Uani d . 1
H H37A 1.0006 0.1692 0.4645 0.060 Uiso calc R 1
H H37B 1.0474 0.1343 0.4297 0.060 Uiso calc R 1
C C38 0.8759(3) 0.08725(10) 0.45949(6) 0.0471(5) Uani d . 1
C C39 0.7794(3) -0.00917(10) 0.46648(6) 0.0496(5) Uani d . 1
C C40 0.7258(3) -0.06996(11) 0.46196(7) 0.0583(6) Uani d . 1
H H40 0.7290 -0.0898 0.4402 0.070 Uiso calc R 1
C C41 0.6677(3) -0.09922(11) 0.49167(7) 0.0582(6) Uani d . 1
H H41 0.6312 -0.1404 0.4897 0.070 Uiso calc R 1
C C42 0.6599(3) -0.07084(12) 0.52472(7) 0.0613(7) Uani d . 1
H H42 0.6220 -0.0933 0.5441 0.074 Uiso calc R 1
C C43 0.7076(3) -0.01069(11) 0.52834(6) 0.0546(6) Uani d . 1
H H43 0.6989 0.0096 0.5499 0.066 Uiso calc R 1
C C44 0.7710(3) 0.02040(11) 0.49839(6) 0.0503(5) Uani d . 1
N N1 0.3164(2) 0.31819(8) 0.68274(5) 0.0514(5) Uani d . 1
N N2 0.3328(3) 0.26782(8) 0.61641(5) 0.0524(5) Uani d . 1
H H2C 0.4088 0.2608 0.6347 0.063 Uiso d R 1
N N3 0.3259(2) 0.18573(8) 0.67257(5) 0.0484(4) Uani d . 1
N N4 0.3261(2) 0.47259(8) 0.70186(5) 0.0492(4) Uani d . 1
H H4 0.3362 0.4831 0.6801 0.059 Uiso calc R 1
N N5 0.3365(2) 0.41830(8) 0.74922(5) 0.0479(4) Uani d . 1
N N6 0.3445(2) 0.03607(9) 0.68581(5) 0.0512(5) Uani d . 1
N N7 0.3354(3) 0.07741(9) 0.73753(5) 0.0553(5) Uani d . 1
H H7 0.3460 0.1039 0.7544 0.066 Uiso calc R 1
N N8 0.8005(2) 0.31734(8) 0.43163(5) 0.0480(4) Uani d . 1
N N9 0.8145(2) 0.26305(8) 0.36621(5) 0.0491(5) Uani d . 1
H H9A 0.8943 0.2593 0.3842 0.059 Uiso d R 1
N N10 0.8209(2) 0.18328(8) 0.42554(4) 0.0428(4) Uani d . 1
N N11 0.7912(2) 0.46896(9) 0.45497(5) 0.0506(5) Uani d . 1
H H11A 0.7773 0.4811 0.4335 0.061 Uiso calc R 1
N N12 0.8542(3) 0.41055(9) 0.50063(5) 0.0600(5) Uani d . 1
N N13 0.8444(2) 0.03517(8) 0.44374(5) 0.0481(4) Uani d . 1
H H13A 0.8618 0.0288 0.4217 0.058 Uiso calc R 1
N N14 0.8266(2) 0.08042(8) 0.49383(4) 0.0429(4) Uani d . 1
O O1 0.2163(4) 0.61291(15) 0.88526(8) 0.0386(8) Uani d P 0.40
H H1D 0.3212 0.6171 0.8940 0.046 Uiso d PR 0.40
H H1E 0.1861 0.6460 0.8745 0.046 Uiso d PR 0.40
O O2 0.4792(5) 0.72461(16) 0.45344(9) 0.0464(9) Uani d P 0.40
H H2E 0.4984 0.7525 0.4382 0.056 Uiso d PR 0.40
H H2F 0.4939 0.6890 0.4443 0.056 Uiso d PR 0.40
O O3 0.7144(5) 0.49975(17) 0.37789(10) 0.0562(10) Uani d P 0.40
H H3D 0.6022 0.5028 0.3744 0.067 Uiso d PR 0.40
H H3E 0.7641 0.5340 0.3728 0.067 Uiso d PR 0.40
O O4 0.7684(5) 0.24306(14) 0.23019(9) 0.0408(8) Uani d P 0.40
H H4E 0.7968 0.2277 0.2105 0.049 Uiso d PR 0.40
H H4F 0.6571 0.2509 0.2300 0.049 Uiso d PR 0.40
O O5 0.8409(5) 0.47745(16) 0.64193(9) 0.0482(9) Uani d P 0.40
H H5E 0.8885 0.4417 0.6405 0.058 Uiso d PR 0.40
H H5F 0.7448 0.4783 0.6296 0.058 Uiso d PR 0.40
O O6 0.8329(2) 0.17663(7) 0.54300(4) 0.0540(4) Uani d . 1
H H6C 0.8985 0.1449 0.5400 0.065 Uiso d R 1
H H6E 0.7640 0.1702 0.5601 0.065 Uiso d R 1
O O7 0.7212(5) 0.34956(17) 0.61338(10) 0.0518(9) Uani d P 0.40
H H7F 0.7407 0.3181 0.6005 0.062 Uiso d PR 0.40
H H7C 0.7798 0.3460 0.6327 0.062 Uiso d PR 0.40
O O8 0.3772(4) 0.18115(15) 0.79300(9) 0.0440(8) Uani d P 0.40
H H8D 0.4138 0.1988 0.7745 0.053 Uiso d PR 0.40
H H8C 0.4584 0.1572 0.8012 0.053 Uiso d PR 0.40
O O9 0.47605(19) 0.01240(7) 0.61949(4) 0.0495(4) Uani d . 1
H H9F 0.4640 0.0313 0.6390 0.059 Uiso d R 1
H H9E 0.5845 0.0145 0.6134 0.059 Uiso d R 1
O O10 0.2051(5) 0.14010(17) 0.86493(10) 0.0526(10) Uani d P 0.40
H H10B 0.1556 0.1103 0.8756 0.063 Uiso d PR 0.40
H H10D 0.2284 0.1292 0.8440 0.063 Uiso d PR 0.40
O O11 0.3473(2) 0.33101(7) 0.80130(4) 0.0558(4) Uani d . 1
H H11B 0.3397 0.3625 0.8147 0.067 Uiso d R 1
H H11D 0.2737 0.3348 0.7841 0.067 Uiso d R 1
O O12 0.9835(4) 0.00977(16) 0.37816(9) 0.0446(8) Uani d P 0.40
H H12A 0.9416 -0.0268 0.3762 0.053 Uiso d PR 0.40
H H12B 0.9403 0.0324 0.3617 0.053 Uiso d PR 0.40
O O13 0.28393(19) 0.11084(6) 0.37363(4) 0.0459(4) Uani d . 1
H H13B 0.3835 0.0967 0.3813 0.055 Uiso d R 1
H H13C 0.1998 0.0875 0.3804 0.055 Uiso d R 1
O O14 1.2258(5) 0.24921(17) 0.40344(9) 0.0489(9) Uani d P 0.40
H H14A 1.1819 0.2864 0.4117 0.059 Uiso d PR 0.40
H H14B 1.1771 0.2396 0.3878 0.059 Uiso d PR 0.40
O O15 0.9775(2) 0.30901(7) 0.54434(4) 0.0585(4) Uani d . 1
H H15E 0.9464 0.2713 0.5417 0.070 Uiso d R 1
H H15C 0.9524 0.3292 0.5257 0.070 Uiso d R 1

loop_
_atom_site_aniso_label
_atom_site_aniso_U_11
_atom_site_aniso_U_22
_atom_site_aniso_U_33
_atom_site_aniso_U_12
_atom_site_aniso_U_13
_atom_site_aniso_U_23
C1 0.0568(14) 0.0444(12) 0.0551(14) 0.0047(10) -0.0095(11) -0.0065(10)
C2 0.0519(13) 0.0511(13) 0.0427(12) -0.0008(10) -0.0057(10) 0.0005(10)
C3 0.0574(14) 0.0453(13) 0.0528(13) 0.0014(10) -0.0113(11) -0.0119(10)
C4 0.0529(14) 0.0527(14) 0.0585(15) 0.0007(11) -0.0186(11) -0.0124(11)
C5 0.0531(13) 0.0409(12) 0.0575(14) 0.0018(10) 0.0081(10) 0.0058(10)
C6 0.0573(13) 0.0401(12) 0.0510(13) -0.0008(10) 0.0007(10) 0.0007(10)
C7 0.0672(15) 0.0509(14) 0.0526(14) -0.0005(12) -0.0002(12) -0.0009(11)
C8 0.0640(15) 0.0391(12) 0.0514(13) -0.0046(10) 0.0012(11) -0.0059(10)
C9 0.0516(13) 0.0447(12) 0.0434(12) -0.0060(10) 0.0025(10) 0.0051(10)
C10 0.0630(16) 0.0567(15) 0.0690(17) -0.0012(12) -0.0068(12) 0.0004(13)
C11 0.0616(15) 0.0521(14) 0.0598(15) 0.0025(11) 0.0146(12) -0.0145(12)
C12 0.0558(14) 0.0592(15) 0.0596(15) -0.0049(11) 0.0090(11) -0.0283(12)
C13 0.0572(14) 0.0586(15) 0.0510(14) -0.0128(11) 0.0015(11) -0.0067(11)
C14 0.0457(12) 0.0440(12) 0.0517(13) -0.0100(9) -0.0043(10) -0.0033(10)
C15 0.0470(12) 0.0470(13) 0.0504(13) 0.0118(10) 0.0087(10) -0.0018(10)
C16 0.0477(12) 0.0482(13) 0.0479(13) 0.0131(10) -0.0034(10) -0.0003(10)
C17 0.0549(13) 0.0482(13) 0.0559(14) 0.0132(11) -0.0065(11) -0.0006(11)
C18 0.0508(13) 0.0438(12) 0.0579(14) 0.0049(10) -0.0083(10) -0.0111(10)
C19 0.0514(13) 0.0474(13) 0.0516(13) -0.0026(10) -0.0112(10) 0.0139(11)
C20 0.0573(14) 0.0515(14) 0.0509(14) 0.0093(11) 0.0061(11) 0.0139(11)
C21 0.0601(14) 0.0646(16) 0.0501(14) 0.0113(12) 0.0172(11) 0.0158(12)
C22 0.0460(12) 0.0515(13) 0.0562(14) 0.0090(10) -0.0021(10) -0.0044(11)
C23 0.0582(14) 0.0438(12) 0.0435(12) 0.0056(10) -0.0022(10) -0.0084(9)
C24 0.0563(14) 0.0600(15) 0.0576(15) 0.0042(12) 0.0001(11) 0.0138(12)
C25 0.0686(15) 0.0499(13) 0.0489(13) 0.0028(11) -0.0133(11) -0.0064(11)
C26 0.0521(13) 0.0538(13) 0.0498(13) -0.0014(11) -0.0137(10) -0.0050(10)
C27 0.0554(13) 0.0388(12) 0.0599(14) 0.0080(10) 0.0179(11) 0.0053(10)
C28 0.0563(13) 0.0442(12) 0.0393(11) -0.0038(10) 0.0069(10) 0.0003(9)
C29 0.0564(14) 0.0560(14) 0.0567(14) -0.0048(11) 0.0119(11) -0.0069(11)
C30 0.0507(13) 0.0425(13) 0.0527(13) -0.0131(10) -0.0003(10) -0.0072(10)
C31 0.0489(13) 0.0498(14) 0.0590(14) 0.0023(10) -0.0040(10) -0.0133(11)
C32 0.0616(14) 0.0551(14) 0.0508(14) 0.0013(11) 0.0020(11) -0.0270(11)
C33 0.0510(13) 0.0610(15) 0.0520(13) -0.0115(11) 0.0071(11) -0.0156(12)
C34 0.0550(13) 0.0539(14) 0.0491(14) -0.0010(11) -0.0009(11) -0.0159(11)
C35 0.0521(13) 0.0521(13) 0.0642(15) -0.0137(11) -0.0057(11) -0.0303(12)
C36 0.0566(14) 0.0496(14) 0.0602(15) -0.0095(11) -0.0002(11) -0.0218(12)
C37 0.0469(12) 0.0521(13) 0.0508(13) -0.0006(10) -0.0015(10) -0.0028(10)
C38 0.0533(13) 0.0449(13) 0.0430(12) 0.0035(10) -0.0022(10) -0.0040(10)
C39 0.0415(12) 0.0490(13) 0.0582(14) -0.0026(10) 0.0024(10) 0.0020(11)
C40 0.0569(14) 0.0569(15) 0.0606(15) 0.0080(11) -0.0112(11) -0.0131(12)
C41 0.0692(16) 0.0453(13) 0.0601(16) -0.0055(11) 0.0015(12) 0.0160(12)
C42 0.0530(14) 0.0606(16) 0.0701(17) 0.0119(12) -0.0035(12) 0.0441(13)
C43 0.0561(14) 0.0576(15) 0.0503(13) 0.0106(11) 0.0073(11) 0.0165(11)
C44 0.0461(12) 0.0536(13) 0.0509(13) 0.0026(10) -0.0052(10) 0.0084(11)
N1 0.0524(11) 0.0476(11) 0.0540(12) 0.0004(9) -0.0054(9) -0.0032(9)
N2 0.0642(12) 0.0514(11) 0.0415(10) 0.0086(9) -0.0010(9) -0.0068(8)
N3 0.0516(10) 0.0402(10) 0.0531(11) 0.0039(8) -0.0020(8) -0.0028(8)
N4 0.0505(10) 0.0452(11) 0.0516(11) -0.0013(8) -0.0046(8) 0.0011(9)
N5 0.0562(11) 0.0428(10) 0.0445(10) -0.0067(8) -0.0063(8) -0.0010(8)
N6 0.0567(12) 0.0458(11) 0.0508(11) 0.0052(9) -0.0028(9) -0.0056(9)
N7 0.0664(13) 0.0448(11) 0.0543(12) 0.0185(9) -0.0071(9) -0.0052(9)
N8 0.0503(10) 0.0405(10) 0.0530(11) 0.0019(8) -0.0021(8) -0.0052(8)
N9 0.0561(11) 0.0515(11) 0.0396(10) 0.0050(9) -0.0005(8) -0.0108(8)
N10 0.0458(10) 0.0404(9) 0.0419(10) -0.0011(8) -0.0049(8) -0.0041(7)
N11 0.0499(11) 0.0509(11) 0.0512(11) -0.0020(9) 0.0059(9) -0.0031(9)
N12 0.0667(13) 0.0566(12) 0.0566(12) -0.0039(10) 0.0014(10) -0.0115(10)
N13 0.0651(12) 0.0396(10) 0.0396(10) 0.0050(8) 0.0035(8) -0.0012(8)
N14 0.0481(10) 0.0417(10) 0.0387(9) -0.0025(8) -0.0013(7) 0.0104(7)
O1 0.0402(18) 0.0410(19) 0.0350(18) 0.0122(14) 0.0096(14) 0.0107(14)
O2 0.054(2) 0.047(2) 0.0386(19) -0.0318(17) 0.0131(16) -0.0083(16)
O3 0.053(2) 0.060(3) 0.055(2) -0.0087(19) -0.0143(18) 0.0213(19)
O4 0.0465(19) 0.0344(18) 0.0420(19) -0.0018(15) 0.0077(15) -0.0123(15)
O5 0.055(2) 0.043(2) 0.047(2) -0.0108(17) 0.0131(17) -0.0051(16)
O6 0.0515(9) 0.0530(9) 0.0583(10) -0.0001(7) 0.0205(7) -0.0068(7)
O7 0.050(2) 0.050(2) 0.054(2) -0.0141(18) -0.0149(17) 0.0100(18)
O8 0.050(2) 0.0407(19) 0.0407(19) 0.0180(16) -0.0131(16) -0.0071(15)
O9 0.0497(8) 0.0495(8) 0.0498(9) -0.0043(7) 0.0140(7) -0.0202(7)
O10 0.051(2) 0.056(2) 0.050(2) 0.0155(18) -0.0102(17) -0.0134(18)
O11 0.0553(9) 0.0578(10) 0.0549(9) -0.0011(7) 0.0192(8) 0.0029(7)
O12 0.044(2) 0.0422(19) 0.048(2) -0.0029(15) 0.0080(16) -0.0020(16)
O13 0.0468(8) 0.0456(8) 0.0460(8) 0.0044(6) 0.0141(6) 0.0014(6)
O14 0.047(2) 0.053(2) 0.046(2) -0.0121(17) -0.0068(16) 0.0098(17)
O15 0.0539(9) 0.0600(10) 0.0609(10) 0.0109(8) -0.0163(8) 0.0100(8)

loop_
_atom_type_symbol
_atom_type_description
_atom_type_scat_dispersion_real
_atom_type_scat_dispersion_imag
_atom_type_scat_source
C C 0.0033 0.0016 'International Tables Vol C Tables 4.2.6.8 and 6.1.1.4'
H H 0.0000 0.0000 'International Tables Vol C Tables 4.2.6.8 and 6.1.1.4'
N N 0.0061 0.0033 'International Tables Vol C Tables 4.2.6.8 and 6.1.1.4'
O O 0.0106 0.0060 'International Tables Vol C Tables 4.2.6.8 and 6.1.1.4'

loop_
_geom_angle_atom_site_label_1
_geom_angle_atom_site_label_2
_geom_angle_atom_site_label_3
_geom_angle
N1 C1 C2 110.91(19)
N1 C1 H1A 109.5
C2 C1 H1A 109.5
N1 C1 H1B 109.5
C2 C1 H1B 109.5
H1A C1 H1B 108.0
C1 C2 N2 108.62(18)
C1 C2 H2A 110.0
N2 C2 H2A 110.0
C1 C2 H2B 110.0
N2 C2 H2B 110.0
H2A C2 H2B 108.3
N2 C3 C4 107.80(18)
N2 C3 H3A 110.1
C4 C3 H3A 110.1
N2 C3 H3B 110.1
C4 C3 H3B 110.1
H3A C3 H3B 108.5
N3 C4 C3 112.38(18)
N3 C4 H4A 109.1
C3 C4 H4A 109.1
N3 C4 H4B 109.1
C3 C4 H4B 109.1
H4A C4 H4B 107.9
N3 C5 C6 112.28(19)
N3 C5 H5A 109.1
C6 C5 H5A 109.1
N3 C5 H5B 109.1
C6 C5 H5B 109.1
H5A C5 H5B 107.9
N1 C6 C5 113.58(19)
N1 C6 H6A 108.8
C5 C6 H6A 108.8
N1 C6 H6B 108.8
C5 C6 H6B 108.8
H6A C6 H6B 107.7
N1 C7 C8 114.3(2)
N1 C7 H7A 108.7
C8 C7 H7A 108.7
N1 C7 H7B 108.7
C8 C7 H7B 108.7
H7A C7 H7B 107.6
N4 C8 N5 108.21(19)
N4 C8 C7 126.2(2)
N5 C8 C7 125.5(2)
N4 C9 C14 105.87(19)
N4 C9 C10 133.9(2)
C14 C9 C10 120.2(2)
C11 C10 C9 116.2(2)
C11 C10 H10 121.9
C9 C10 H10 121.9
C10 C11 C12 123.0(2)
C10 C11 H11 118.5
C12 C11 H11 118.5
C11 C12 C13 122.3(2)
C11 C12 H12 118.9
C13 C12 H12 118.9
C14 C13 C12 117.1(2)
C14 C13 H13 121.4
C12 C13 H13 121.4
N5 C14 C13 133.9(2)
N5 C14 C9 105.02(19)
C13 C14 C9 121.1(2)
N3 C15 C16 113.23(18)
N3 C15 H15A 108.9
C16 C15 H15A 108.9
N3 C15 H15B 108.9
C16 C15 H15B 108.9
H15A C15 H15B 107.7
N7 C16 N6 107.8(2)
N7 C16 C15 125.2(2)
N6 C16 C15 127.0(2)
N6 C17 C22 106.3(2)
N6 C17 C18 132.6(2)
C22 C17 C18 121.1(2)
C19 C18 C17 116.8(2)
C19 C18 H18 121.6
C17 C18 H18 121.6
C18 C19 C20 121.0(2)
C18 C19 H19 119.5
C20 C19 H19 119.5
C21 C20 C19 125.1(2)
C21 C20 H20 117.5
C19 C20 H20 117.5
C20 C21 C22 114.0(2)
C20 C21 H21 123.0
C22 C21 H21 123.0
N7 C22 C17 106.4(2)
N7 C22 C21 131.5(2)
C17 C22 C21 122.0(2)
N8 C23 C24 109.60(18)
N8 C23 H23A 109.8
C24 C23 H23A 109.8
N8 C23 H23B 109.8
C24 C23 H23B 109.8
H23A C23 H23B 108.2
N9 C24 C23 109.80(18)
N9 C24 H24A 109.7
C23 C24 H24A 109.7
N9 C24 H24B 109.7
C23 C24 H24B 109.7
H24A C24 H24B 108.2
N9 C25 C26 112.68(19)
N9 C25 H25A 109.1
C26 C25 H25A 109.1
N9 C25 H25B 109.1
C26 C25 H25B 109.1
H25A C25 H25B 107.8
N10 C26 C25 109.97(18)
N10 C26 H26A 109.7
C25 C26 H26A 109.7
N10 C26 H26B 109.7
C25 C26 H26B 109.7
H26A C26 H26B 108.2
N10 C27 C28 112.25(18)
N10 C27 H27A 109.2
C28 C27 H27A 109.2
N10 C27 H27B 109.2
C28 C27 H27B 109.2
H27A C27 H27B 107.9
N8 C28 C27 112.04(17)
N8 C28 H28A 109.2
C27 C28 H28A 109.2
N8 C28 H28B 109.2
C27 C28 H28B 109.2
H28A C28 H28B 107.9
N8 C29 C30 115.68(19)
N8 C29 H29A 108.4
C30 C29 H29A 108.4
N8 C29 H29B 108.4
C30 C29 H29B 108.4
H29A C29 H29B 107.4
N11 C30 N12 109.9(2)
N11 C30 C29 128.2(2)
N12 C30 C29 122.0(2)
C32 C31 C36 122.2(2)
C32 C31 N11 132.2(2)
C36 C31 N11 105.54(19)
C33 C32 C31 117.1(3)
C33 C32 H32 121.5
C31 C32 H32 121.5
C34 C33 C32 121.0(2)
C34 C33 H33 119.5
C32 C33 H33 119.5
C33 C34 C35 122.5(2)
C33 C34 H34 118.8
C35 C34 H34 118.8
C36 C35 C34 118.1(3)
C36 C35 H35 121.0
C34 C35 H35 121.0
C35 C36 N12 134.5(3)
C35 C36 C31 118.9(2)
N12 C36 C31 106.5(2)
N10 C37 C38 114.36(18)
N10 C37 H37A 108.7
C38 C37 H37A 108.7
N10 C37 H37B 108.7
C38 C37 H37B 108.7
H37A C37 H37B 107.6
N13 C38 N14 107.29(19)
N13 C38 C37 129.0(2)
N14 C38 C37 123.69(19)
C44 C39 C40 122.2(2)
C44 C39 N13 104.7(2)
C40 C39 N13 133.1(2)
C41 C40 C39 115.5(2)
C41 C40 H40 122.2
C39 C40 H40 122.2
C40 C41 C42 123.9(2)
C40 C41 H41 118.1
C42 C41 H41 118.1
C43 C42 C41 119.7(2)
C43 C42 H42 120.2
C41 C42 H42 120.2
C42 C43 C44 117.8(2)
C42 C43 H43 121.1
C44 C43 H43 121.1
N14 C44 C39 107.9(2)
N14 C44 C43 131.2(2)
C39 C44 C43 120.9(2)
C6 N1 C1 117.51(19)
C6 N1 C7 115.74(18)
C1 N1 C7 115.06(18)
C2 N2 C3 113.62(18)
C2 N2 H2C 108.7
C3 N2 H2C 108.7
C4 N3 C15 116.64(17)
C4 N3 C5 116.09(18)
C15 N3 C5 115.17(18)
C8 N4 C9 111.28(19)
C8 N4 H4 124.4
C9 N4 H4 124.4
C8 N5 C14 109.61(18)
C16 N6 C17 109.76(19)
C16 N7 C22 109.74(19)
C16 N7 H7 125.1
C22 N7 H7 125.1
C28 N8 C29 115.13(18)
C28 N8 C23 116.95(18)
C29 N8 C23 116.17(18)
C24 N9 C25 115.33(19)
C24 N9 H9A 108.4
C25 N9 H9A 108.5
C27 N10 C37 115.65(17)
C27 N10 C26 116.09(18)
C37 N10 C26 115.34(17)
C30 N11 C31 110.1(2)
C30 N11 H11A 124.9
C31 N11 H11A 124.9
C30 N12 C36 107.9(2)
C38 N13 C39 112.00(19)
C38 N13 H13A 124.0
C39 N13 H13A 124.0
C44 N14 C38 108.07(18)
H1D O1 H1E 109.5
H2E O2 H2F 109.5
H3D O3 H3E 109.5
H4E O4 H4F 109.5
H5E O5 H5F 109.5
H6C O6 H6E 109.5
H7F O7 H7C 109.5
H8D O8 H8C 109.5
H9F O9 H9E 109.5
H10B O10 H10D 109.8
H11B O11 H11D 109.5
H12A O12 H12B 109.5
H13B O13 H13C 109.5
H14A O14 H14B 110.7
H15E O15 H15C 109.6

loop_
_geom_bond_atom_site_label_1
_geom_bond_atom_site_label_2
_geom_bond_distance
C1 N1 1.454(3)
C1 C2 1.500(3)
C1 H1A 0.9700
C1 H1B 0.9700
C2 N2 1.502(3)
C2 H2A 0.9700
C2 H2B 0.9700
C3 N2 1.509(3)
C3 C4 1.514(3)
C3 H3A 0.9700
C3 H3B 0.9700
C4 N3 1.445(3)
C4 H4A 0.9700
C4 H4B 0.9700
C5 N3 1.463(3)
C5 C6 1.517(3)
C5 H5A 0.9700
C5 H5B 0.9700
C6 N1 1.426(3)
C6 H6A 0.9700
C6 H6B 0.9700
C7 N1 1.481(3)
C7 C8 1.489(3)
C7 H7A 0.9700
C7 H7B 0.9700
C8 N4 1.303(3)
C8 N5 1.345(3)
C9 N4 1.358(3)
C9 C14 1.417(3)
C9 C10 1.425(3)
C10 C11 1.362(3)
C10 H10 0.9300
C11 C12 1.362(3)
C11 H11 0.9300
C12 C13 1.383(3)
C12 H12 0.9300
C13 C14 1.377(3)
C13 H13 0.9300
C14 N5 1.376(3)
C15 N3 1.454(3)
C15 C16 1.481(3)
C15 H15A 0.9700
C15 H15B 0.9700
C16 N7 1.335(3)
C16 N6 1.337(3)
C17 N6 1.379(3)
C17 C22 1.382(3)
C17 C18 1.404(3)
C18 C19 1.338(3)
C18 H18 0.9300
C19 C20 1.410(3)
C19 H19 0.9300
C20 C21 1.327(3)
C20 H20 0.9300
C21 C22 1.427(3)
C21 H21 0.9300
C22 N7 1.379(3)
C23 N8 1.462(3)
C23 C24 1.544(3)
C23 H23A 0.9700
C23 H23B 0.9700
C24 N9 1.453(3)
C24 H24A 0.9700
C24 H24B 0.9700
C25 N9 1.457(3)
C25 C26 1.540(3)
C25 H25A 0.9700
C25 H25B 0.9700
C26 N10 1.468(3)
C26 H26A 0.9700
C26 H26B 0.9700
C27 N10 1.444(3)
C27 C28 1.530(3)
C27 H27A 0.9700
C27 H27B 0.9700
C28 N8 1.458(3)
C28 H28A 0.9700
C28 H28B 0.9700
C29 N8 1.458(3)
C29 C30 1.488(3)
C29 H29A 0.9700
C29 H29B 0.9700
C30 N11 1.296(3)
C30 N12 1.373(3)
C31 C32 1.365(3)
C31 C36 1.406(3)
C31 N11 1.418(3)
C32 C33 1.359(3)
C32 H32 0.9300
C33 C34 1.339(3)
C33 H33 0.9300
C34 C35 1.382(3)
C34 H34 0.9300
C35 C36 1.340(3)
C35 H35 0.9300
C36 N12 1.404(3)
C37 N10 1.464(3)
C37 C38 1.472(3)
C37 H37A 0.9700
C37 H37B 0.9700
C38 N13 1.290(3)
C38 N14 1.371(3)
C39 C44 1.372(3)
C39 C40 1.379(3)
C39 N13 1.383(3)
C40 C41 1.371(3)
C40 H40 0.9300
C41 C42 1.398(4)
C41 H41 0.9300
C42 C43 1.351(3)
C42 H42 0.9300
C43 C44 1.411(3)
C43 H43 0.9300
C44 N14 1.371(3)
N2 H2C 0.8999
N4 H4 0.8600
N7 H7 0.8600
N9 H9A 0.9000
N11 H11A 0.8600
N13 H13A 0.8600
O1 H1D 0.8499
O1 H1E 0.8499
O2 H2E 0.8501
O2 H2F 0.8500
O3 H3D 0.8500
O3 H3E 0.8499
O4 H4E 0.8499
O4 H4F 0.8500
O5 H5E 0.8501
O5 H5F 0.8500
O6 H6C 0.8500
O6 H6E 0.8502
O7 H7F 0.8499
O7 H7C 0.8501
O8 H8D 0.8500
O8 H8C 0.8500
O9 H9F 0.8501
O9 H9E 0.8500
O10 H10B 0.8501
O10 H10D 0.8499
O11 H11B 0.8501
O11 H11D 0.8498
O12 H12A 0.8500
O12 H12B 0.8499
O13 H13B 0.8501
O13 H13C 0.8500
O14 H14A 0.9235
O14 H14B 0.7205
O15 H15E 0.8500
O15 H15C 0.8499

loop_
_geom_hbond_atom_site_label_D
_geom_hbond_atom_site_label_H
_geom_hbond_atom_site_label_A
_geom_hbond_site_symmetry_A
_geom_hbond_distance_DH
_geom_hbond_distance_HA
_geom_hbond_distance_DA
_geom_hbond_angle_DHA
N2 H2C N3 . 0.90 2.26 2.772(3) 115.7
N7 H7 O8 . 0.86 2.23 3.082(4) 173.0
N9 H9A N10 . 0.90 2.34 2.833(2) 114.2
N9 H9A O14 . 0.90 2.58 3.371(4) 147.1
N11 H11A O3 . 0.86 2.19 3.043(4) 171.2
N13 H13A O12 . 0.86 1.95 2.774(4) 160.4
O5 H5E O7 . 0.85 2.55 3.087(5) 121.9
O6 H6C N14 . 0.85 2.29 2.789(2) 117.6
O9 H9F N6 . 0.85 2.01 2.771(2) 148.4
O10 H10D O8 . 0.85 2.52 3.171(5) 134.4
O11 H11D N5 . 0.85 2.29 2.729(2) 112.5
O15 H15E O6 . 0.85 2.21 3.051(2) 169.3
O15 H15C N12 . 0.85 2.12 2.885(3) 150.1
N4 H4 O3 3_666 0.86 2.26 3.094(4) 164.2
O2 H2E N2 3_666 0.85 2.49 3.033(4) 122.7
O6 H6E O1 2_646 0.85 2.41 3.079(3) 135.5
O9 H9E O1 2_646 0.85 2.59 3.168(3) 126.1
O11 H11B O13 4_566 0.85 2.36 3.065(2) 141.1
O13 H13B O9 3_656 0.85 2.58 3.2128(19) 132.6
O13 H13C O12 1_455 0.85 2.33 3.137(4) 158.8
